data_1576079
loop_
_publ_author_name
'Kar, Ketaki'
'Joshi, Gaurav'
'Jemmis, Eluvathingal D.'
'Ghosh, Sundargopal'

_publ_section_title
;
 All-boron analogue of planar benzene on an osmium template.
;
_journal_issue 1
_journal_name_full 'Chemical science'
_journal_page_first 196
_journal_page_last 204
_journal_paper_doi 10.1039/d5sc06992k
_journal_volume 17
_journal_year 2026
_chemical_formula_sum 'C10 H24 B4 Os'
_chemical_formula_weight 377.73
_space_group_crystal_system orthorhombic
_space_group_IT_number 19
_space_group_name_Hall 'P 2ac 2ab'
_space_group_name_H-M_alt 'P 21 21 21'
_atom_sites_solution_hydrogens mixed
_audit_creation_method SHELXL-2019/3
_audit_update_record
;
2025-03-31 deposited with the CCDC.	2025-10-21 downloaded from the CCDC.
;
_cell_angle_alpha 90
_cell_angle_beta 90
_cell_angle_gamma 90
_cell_formula_units_Z 4
_cell_length_a 8.1325(3)
_cell_length_b 12.8806(5)
_cell_length_c 14.1056(4)
_cell_measurement_reflns_used 8224
_cell_measurement_temperature 150(2)
_cell_measurement_theta_max 25.2
_cell_measurement_theta_min 2.8
_cell_volume 1477.58(9)
_computing_cell_refinement 'APEX3/SAINT (Bruker, 2016)'
_computing_data_collection 'APEX3 (Bruker, 2016)'
_computing_data_reduction 'SAINT/XPREP (Bruker, 2016)'
_computing_molecular_graphics 'ORTEP3 (Farrugia, 1997) and Mercury (Bruno et al., 2002)'
_computing_publication_material 'SHELXL-2019/2 (Sheldrick, 2019)'
_computing_structure_refinement 'SHELXL-2019/2 (Sheldrick, 2019)'
_computing_structure_solution 'SHELXT-2018/2 (Sheldrick, 2018)'
_diffrn_ambient_temperature 150(2)
_diffrn_measured_fraction_theta_full 0.999
_diffrn_measured_fraction_theta_max 0.999
_diffrn_measurement_device_type 'Bruker Kappa Apex3 CMOS'
_diffrn_measurement_method '\w scan'
_diffrn_radiation_type MoK\a
_diffrn_radiation_wavelength 0.71073
_diffrn_reflns_av_R_equivalents 0.0389
_diffrn_reflns_av_unetI/netI 0.0171
_diffrn_reflns_Laue_measured_fraction_full 0.999
_diffrn_reflns_Laue_measured_fraction_max 0.999
_diffrn_reflns_limit_h_max 10
_diffrn_reflns_limit_h_min -10
_diffrn_reflns_limit_k_max 15
_diffrn_reflns_limit_k_min -15
_diffrn_reflns_limit_l_max 16
_diffrn_reflns_limit_l_min -17
_diffrn_reflns_number 43248
_diffrn_reflns_point_group_measured_fraction_full 0.999
_diffrn_reflns_point_group_measured_fraction_max 0.999
_diffrn_reflns_theta_full 25.242
_diffrn_reflns_theta_max 25.995
_diffrn_reflns_theta_min 2.141
_diffrn_source 'Sealed tube'
_exptl_absorpt_coefficient_mu 8.597
_exptl_absorpt_correction_T_max 0.69
_exptl_absorpt_correction_T_min 0.53
_exptl_absorpt_correction_type multi-scan
_exptl_absorpt_process_details 'SADABS (Bruker,2016)'
_exptl_crystal_colour colourless
_exptl_crystal_density_diffrn 1.698
_exptl_crystal_description block
_exptl_crystal_F_000 720
_exptl_crystal_size_max 0.080
_exptl_crystal_size_mid 0.060
_exptl_crystal_size_min 0.060
_refine_diff_density_max 1.255
_refine_diff_density_min -0.934
_refine_diff_density_rms 0.083
_refine_ls_abs_structure_details
;
 Flack x determined using 1205 quotients [(I+)-(I-)]/[(I+)+(I-)]
 (Parsons, Flack and Wagner, Acta Cryst. B69 (2013) 249-259).
;
_refine_ls_abs_structure_Flack 0.004(4)
_refine_ls_extinction_coef 0.00064(15)
_refine_ls_extinction_expression Fc^*^=kFc[1+0.001xFc^2^\l^3^/sin(2\q)]^-1/4^
_refine_ls_extinction_method 'SHELXL-2019/2 (Sheldrick 2019)'
_refine_ls_goodness_of_fit_ref 1.152
_refine_ls_hydrogen_treatment mixed
_refine_ls_matrix_type full
_refine_ls_number_parameters 186
_refine_ls_number_reflns 2895
_refine_ls_number_restraints 118
_refine_ls_restrained_S_all 1.136
_refine_ls_R_factor_all 0.0147
_refine_ls_R_factor_gt 0.0143
_refine_ls_shift/su_max 0.002
_refine_ls_shift/su_mean 0.000
_refine_ls_structure_factor_coef Fsqd
_refine_ls_weighting_details 'w=1/[\s^2^(Fo^2^)+(0.0140P)^2^+1.6017P] where P=(Fo^2^+2Fc^2^)/3'
_refine_ls_weighting_scheme calc
_refine_ls_wR_factor_gt 0.0354
_refine_ls_wR_factor_ref 0.0355
_reflns_Friedel_coverage 0.727
_reflns_Friedel_fraction_full 0.999
_reflns_Friedel_fraction_max 0.999
_reflns_number_gt 2859
_reflns_number_total 2895
_reflns_threshold_expression 'I > 2\s(I)'
_cod_data_source_file d5sc06992k3.cif
_cod_data_source_block KB4
_cod_depositor_comments 'Adding full bibliography for 1576078--1576080.cif.'
_cod_database_code 1576079
_shelx_shelxl_version_number 2019/3
_shelx_space_group_comment
;
The symmetry employed for this shelxl refinement is uniquely defined
by the following loop, which should always be used as a source of
symmetry information in preference to the above space-group names.
They are only intended as comments.
;
_shelx_estimated_absorpt_t_min 0.546
_shelx_estimated_absorpt_t_max 0.627

loop_
_space_group_symop_operation_xyz
'x, y, z'
'-x+1/2, -y, z+1/2'
'-x, y+1/2, -z+1/2'
'x+1/2, -y+1/2, -z'

loop_
_atom_site_label
_atom_site_type_symbol
_atom_site_fract_x
_atom_site_fract_y
_atom_site_fract_z
_atom_site_U_iso_or_equiv
_atom_site_adp_type
_atom_site_occupancy
_atom_site_site_symmetry_order
_atom_site_calc_flag
_atom_site_refinement_flags_posn
_atom_site_refinement_flags_adp
_atom_site_refinement_flags_occupancy
_atom_site_disorder_assembly
_atom_site_disorder_group
C1 C 0.7778(6) 0.4504(4) 0.4197(4) 0.0312(11) Uani 1 1 d . . . . .
C2 C 0.8197(6) 0.5584(4) 0.4185(4) 0.0269(10) Uani 1 1 d . . . . .
C3 C 0.6848(6) 0.6144(4) 0.3796(3) 0.0278(10) Uani 1 1 d . . . . .
C4 C 0.5578(5) 0.5423(5) 0.3574(3) 0.0303(10) Uani 1 1 d . . . . .
C5 C 0.6134(8) 0.4406(4) 0.3828(3) 0.0318(11) Uani 1 1 d . . . . .
C6 C 0.8912(9) 0.3635(4) 0.4438(5) 0.0502(14) Uani 1 1 d . . . . .
H6A H 0.952654 0.342891 0.387072 0.075 Uiso 1 1 calc R U . . .
H6B H 0.827289 0.304247 0.467087 0.075 Uiso 1 1 calc R U . . .
H6C H 0.968226 0.386163 0.493043 0.075 Uiso 1 1 calc R U . . .
C7 C 0.9831(7) 0.6047(5) 0.4449(5) 0.0443(14) Uani 1 1 d . . . . .
H7A H 1.046697 0.618554 0.387194 0.066 Uiso 1 1 calc R U . . .
H7B H 1.043685 0.556022 0.485215 0.066 Uiso 1 1 calc R U . . .
H7C H 0.965540 0.669866 0.479319 0.066 Uiso 1 1 calc R U . . .
C8 C 0.6841(8) 0.7286(4) 0.3590(4) 0.0400(13) Uani 1 1 d . . . . .
H8A H 0.735049 0.741223 0.297127 0.060 Uiso 1 1 calc R U . . .
H8B H 0.746343 0.765202 0.408257 0.060 Uiso 1 1 calc R U . . .
H8C H 0.570560 0.754004 0.358296 0.060 Uiso 1 1 calc R U . . .
C9 C 0.3977(7) 0.5676(5) 0.3091(4) 0.0475(15) Uani 1 1 d . . . . .
H9A H 0.360948 0.636804 0.328614 0.071 Uiso 1 1 calc R U . . .
H9B H 0.314549 0.516076 0.326983 0.071 Uiso 1 1 calc R U . . .
H9C H 0.413216 0.566297 0.240192 0.071 Uiso 1 1 calc R U . . .
C10 C 0.5268(10) 0.3400(6) 0.3639(5) 0.0554(18) Uani 1 1 d . . . . .
H10A H 0.551414 0.316710 0.299330 0.083 Uiso 1 1 calc R U . . .
H10B H 0.407883 0.349894 0.370784 0.083 Uiso 1 1 calc R U . . .
H10C H 0.564358 0.287506 0.409352 0.083 Uiso 1 1 calc R U . . .
B1 B 0.6618(10) 0.6372(6) 0.6453(5) 0.0466(18) Uani 1 1 d D U . . .
B2 B 0.7454(10) 0.5041(6) 0.6394(5) 0.0461(17) Uani 1 1 d D U . . .
B3 B 0.5851(12) 0.4089(6) 0.6136(5) 0.0470(16) Uani 1 1 d D U . . .
B4 B 0.3809(10) 0.4699(7) 0.5971(5) 0.0533(17) Uani 1 1 d D U . . .
Os1 Os 0.60191(2) 0.53587(2) 0.51506(2) 0.02437(7) Uani 1 1 d . . . . .
H1A H 0.555(7) 0.661(6) 0.692(5) 0.039(11) Uiso 0.75 1 d D U P . .
H1B H 0.760(8) 0.697(5) 0.634(6) 0.043(11) Uiso 0.75 1 d D U P . .
H1C H 0.592(14) 0.636(9) 0.573(5) 0.040(11) Uiso 0.5 1 d D U P . .
H12 H 0.729(7) 0.573(3) 0.692(3) 0.050(8) Uiso 1 1 d D U . . .
H2A H 0.883(5) 0.490(5) 0.636(5) 0.054(11) Uiso 1 1 d D U . . .
H23 H 0.689(7) 0.427(4) 0.669(4) 0.052(8) Uiso 1 1 d D U . . .
H3A H 0.616(9) 0.328(3) 0.592(4) 0.046(10) Uiso 1 1 d D U . . .
H34 H 0.455(5) 0.411(5) 0.645(4) 0.056(8) Uiso 1 1 d D U . . .
H4A H 0.338(10) 0.518(6) 0.659(4) 0.047(11) Uiso 0.75 1 d D U P . .
H4B H 0.298(9) 0.415(5) 0.556(5) 0.042(10) Uiso 0.75 1 d D U P . .
H4C H 0.419(14) 0.538(6) 0.548(7) 0.042(11) Uiso 0.5 1 d D U P . .

loop_
_atom_site_aniso_label
_atom_site_aniso_U_11
_atom_site_aniso_U_22
_atom_site_aniso_U_33
_atom_site_aniso_U_23
_atom_site_aniso_U_13
_atom_site_aniso_U_12
C1 0.032(2) 0.033(3) 0.028(2) 0.000(2) 0.0025(19) 0.004(2)
C2 0.022(2) 0.031(3) 0.027(2) 0.0031(19) 0.0017(19) -0.0004(19)
C3 0.025(2) 0.038(3) 0.021(2) 0.003(2) 0.0049(19) 0.007(2)
C4 0.025(2) 0.047(3) 0.020(2) -0.004(2) 0.0036(16) 0.002(2)
C5 0.039(3) 0.040(3) 0.016(2) -0.0056(17) 0.004(2) -0.009(3)
C6 0.061(4) 0.038(3) 0.051(3) 0.006(2) 0.005(4) 0.021(3)
C7 0.027(2) 0.049(3) 0.057(4) 0.005(3) -0.001(3) 0.000(2)
C8 0.044(3) 0.040(3) 0.036(3) 0.010(2) 0.009(3) 0.010(3)
C9 0.029(2) 0.085(4) 0.028(3) -0.007(2) -0.007(3) 0.004(3)
C10 0.067(4) 0.056(4) 0.043(4) -0.016(3) 0.009(3) -0.027(4)
B1 0.061(4) 0.046(4) 0.033(3) -0.010(3) -0.013(3) -0.005(3)
B2 0.055(4) 0.056(4) 0.027(3) 0.003(3) -0.012(3) 0.004(3)
B3 0.067(5) 0.046(4) 0.028(3) 0.010(3) 0.001(3) -0.003(4)
B4 0.048(4) 0.064(4) 0.048(4) 0.009(4) 0.017(3) -0.017(4)
Os1 0.02503(9) 0.02980(10) 0.01827(9) 0.00053(7) -0.00105(6) -0.00289(8)

loop_
_atom_type_symbol
_atom_type_description
_atom_type_scat_dispersion_real
_atom_type_scat_dispersion_imag
_atom_type_scat_source
C C 0.0033 0.0016 'International Tables Vol C Tables 4.2.6.8 and 6.1.1.4'
H H 0.0000 0.0000 'International Tables Vol C Tables 4.2.6.8 and 6.1.1.4'
B B 0.0013 0.0007 'International Tables Vol C Tables 4.2.6.8 and 6.1.1.4'
Os Os -1.2165 7.6030 'International Tables Vol C Tables 4.2.6.8 and 6.1.1.4'

loop_
_geom_angle_atom_site_label_1
_geom_angle_atom_site_label_2
_geom_angle_atom_site_label_3
_geom_angle
_geom_angle_site_symmetry_1
_geom_angle_site_symmetry_3
_geom_angle_publ_flag
C2 C1 C5 107.5(4) . . ?
C2 C1 C6 125.8(5) . . ?
C5 C1 C6 126.2(5) . . ?
C2 C1 Os1 71.5(3) . . ?
C5 C1 Os1 70.7(3) . . ?
C6 C1 Os1 128.7(4) . . ?
C3 C2 C1 108.3(5) . . ?
C3 C2 C7 125.1(5) . . ?
C1 C2 C7 126.4(5) . . ?
C3 C2 Os1 72.1(3) . . ?
C1 C2 Os1 71.4(3) . . ?
C7 C2 Os1 126.6(4) . . ?
C2 C3 C4 108.2(5) . . ?
C2 C3 C8 125.1(5) . . ?
C4 C3 C8 126.5(5) . . ?
C2 C3 Os1 71.2(3) . . ?
C4 C3 Os1 71.2(3) . . ?
C8 C3 Os1 126.9(4) . . ?
C3 C4 C5 108.2(4) . . ?
C3 C4 C9 125.8(6) . . ?
C5 C4 C9 125.8(5) . . ?
C3 C4 Os1 72.0(3) . . ?
C5 C4 Os1 70.7(3) . . ?
C9 C4 Os1 126.3(3) . . ?
C4 C5 C1 107.7(4) . . ?
C4 C5 C10 126.7(6) . . ?
C1 C5 C10 125.2(6) . . ?
C4 C5 Os1 72.1(3) . . ?
C1 C5 Os1 71.9(3) . . ?
C10 C5 Os1 127.1(4) . . ?
C1 C6 H6A 109.5 . . ?
C1 C6 H6B 109.5 . . ?
H6A C6 H6B 109.5 . . ?
C1 C6 H6C 109.5 . . ?
H6A C6 H6C 109.5 . . ?
H6B C6 H6C 109.5 . . ?
C2 C7 H7A 109.5 . . ?
C2 C7 H7B 109.5 . . ?
H7A C7 H7B 109.5 . . ?
C2 C7 H7C 109.5 . . ?
H7A C7 H7C 109.5 . . ?
H7B C7 H7C 109.5 . . ?
C3 C8 H8A 109.5 . . ?
C3 C8 H8B 109.5 . . ?
H8A C8 H8B 109.5 . . ?
C3 C8 H8C 109.5 . . ?
H8A C8 H8C 109.5 . . ?
H8B C8 H8C 109.5 . . ?
C4 C9 H9A 109.5 . . ?
C4 C9 H9B 109.5 . . ?
H9A C9 H9B 109.5 . . ?
C4 C9 H9C 109.5 . . ?
H9A C9 H9C 109.5 . . ?
H9B C9 H9C 109.5 . . ?
C5 C10 H10A 109.5 . . ?
C5 C10 H10B 109.5 . . ?
H10A C10 H10B 109.5 . . ?
C5 C10 H10C 109.5 . . ?
H10A C10 H10C 109.5 . . ?
H10B C10 H10C 109.5 . . ?
B2 B1 Os1 61.1(3) . . ?
B2 B1 H1A 124(4) . . ?
Os1 B1 H1A 117(4) . . ?
B2 B1 H1B 112(4) . . ?
Os1 B1 H1B 115(5) . . ?
H1A B1 H1B 116(6) . . ?
B2 B1 H1C 97(6) . . ?
Os1 B1 H1C 36(6) . . ?
H1A B1 H1C 98(7) . . ?
H1B B1 H1C 103(7) . . ?
B2 B1 H12 37.9(18) . . ?
Os1 B1 H12 98.3(19) . . ?
H1A B1 H12 102(5) . . ?
H1B B1 H12 103(5) . . ?
H1C B1 H12 134(6) . . ?
B3 B2 B1 111.7(6) . . ?
B3 B2 Os1 65.0(3) . . ?
B1 B2 Os1 70.1(3) . . ?
B3 B2 H12 124(3) . . ?
B1 B2 H12 38.7(19) . . ?
Os1 B2 H12 108(2) . . ?
B3 B2 H2A 126(3) . . ?
B1 B2 H2A 121(3) . . ?
Os1 B2 H2A 122(4) . . ?
H12 B2 H2A 106(4) . . ?
B3 B2 H23 38.7(19) . . ?
B1 B2 H23 129(3) . . ?
Os1 B2 H23 104(2) . . ?
H12 B2 H23 112(4) . . ?
H2A B2 H23 105(4) . . ?
B2 B3 B4 112.4(5) . . ?
B2 B3 Os1 64.7(3) . . ?
B4 B3 Os1 69.7(3) . . ?
B2 B3 H23 38.9(19) . . ?
B4 B3 H23 130(3) . . ?
Os1 B3 H23 104(2) . . ?
B2 B3 H3A 121(4) . . ?
B4 B3 H3A 125(4) . . ?
Os1 B3 H3A 121(3) . . ?
H23 B3 H3A 101(5) . . ?
B2 B3 H34 124(4) . . ?
B4 B3 H34 38(2) . . ?
Os1 B3 H34 107(2) . . ?
H23 B3 H34 113(5) . . ?
H3A B3 H34 110(5) . . ?
B3 B4 Os1 61.3(3) . . ?
B3 B4 H34 36.7(19) . . ?
Os1 B4 H34 97(2) . . ?
B3 B4 H4A 114(4) . . ?
Os1 B4 H4A 115(4) . . ?
H34 B4 H4A 94(6) . . ?
B3 B4 H4B 109(4) . . ?
Os1 B4 H4B 116(4) . . ?
H34 B4 H4B 101(5) . . ?
H4A B4 H4B 124(6) . . ?
B3 B4 H4C 99(6) . . ?
Os1 B4 H4C 38(6) . . ?
H34 B4 H4C 134(6) . . ?
H4A B4 H4C 97(7) . . ?
H4B B4 H4C 109(8) . . ?
B2 Os1 B3 50.3(3) . . ?
B2 Os1 C5 123.7(3) . . ?
B3 Os1 C5 97.1(2) . . ?
B2 Os1 C1 92.8(3) . . ?
B3 Os1 C1 93.1(3) . . ?
C5 Os1 C1 37.5(2) . . ?
B2 Os1 C2 95.2(3) . . ?
B3 Os1 C2 122.6(3) . . ?
C5 Os1 C2 62.19(19) . . ?
C1 Os1 C2 37.09(19) . . ?
B2 Os1 C4 154.1(3) . . ?
B3 Os1 C4 130.9(3) . . ?
C5 Os1 C4 37.2(2) . . ?
C1 Os1 C4 61.95(18) . . ?
C2 Os1 C4 61.58(17) . . ?
B2 Os1 C3 127.8(3) . . ?
B3 Os1 C3 154.7(3) . . ?
C5 Os1 C3 61.88(19) . . ?
C1 Os1 C3 61.66(18) . . ?
C2 Os1 C3 36.72(17) . . ?
C4 Os1 C3 36.74(19) . . ?
B2 Os1 B4 86.7(3) . . ?
B3 Os1 B4 49.0(3) . . ?
C5 Os1 B4 104.4(3) . . ?
C1 Os1 B4 128.0(3) . . ?
C2 Os1 B4 165.0(3) . . ?
C4 Os1 B4 112.7(2) . . ?
C3 Os1 B4 145.3(3) . . ?
B2 Os1 B1 48.9(3) . . ?
B3 Os1 B1 85.9(3) . . ?
C5 Os1 B1 165.3(3) . . ?
C1 Os1 B1 128.2(3) . . ?
C2 Os1 B1 104.0(3) . . ?
C4 Os1 B1 143.0(3) . . ?
C3 Os1 B1 110.9(2) . . ?
B4 Os1 B1 88.5(3) . . ?
B2 Os1 H1C 76(2) . . ?
B3 Os1 H1C 107(3) . . ?
C5 Os1 H1C 156(3) . . ?
C1 Os1 H1C 140(5) . . ?
C2 Os1 H1C 105(5) . . ?
C4 Os1 H1C 119(3) . . ?
C3 Os1 H1C 95(4) . . ?
B4 Os1 H1C 90(5) . . ?
B1 Os1 H1C 27(2) . . ?
B2 Os1 H4C 106(4) . . ?
B3 Os1 H4C 76(2) . . ?
C5 Os1 H4C 107(5) . . ?
C1 Os1 H4C 142(4) . . ?
C2 Os1 H4C 158(3) . . ?
C4 Os1 H4C 98(4) . . ?
C3 Os1 H4C 122(3) . . ?
B4 Os1 H4C 27.5(19) . . ?
B1 Os1 H4C 88(5) . . ?
H1C Os1 H4C 77(6) . . ?

loop_
_geom_bond_atom_site_label_1
_geom_bond_atom_site_label_2
_geom_bond_distance
_geom_bond_site_symmetry_2
_geom_bond_publ_flag
C1 C2 1.432(7) . ?
C1 C5 1.441(8) . ?
C1 C6 1.489(7) . ?
C1 Os1 2.251(5) . ?
C2 C3 1.423(7) . ?
C2 C7 1.504(7) . ?
C2 Os1 2.253(5) . ?
C3 C4 1.425(7) . ?
C3 C8 1.499(7) . ?
C3 Os1 2.265(5) . ?
C4 C5 1.431(8) . ?
C4 C9 1.505(7) . ?
C4 Os1 2.255(5) . ?
C5 C10 1.499(8) . ?
C5 Os1 2.235(5) . ?
C6 H6A 0.9800 . ?
C6 H6B 0.9800 . ?
C6 H6C 0.9800 . ?
C7 H7A 0.9800 . ?
C7 H7B 0.9800 . ?
C7 H7C 0.9800 . ?
C8 H8A 0.9800 . ?
C8 H8B 0.9800 . ?
C8 H8C 0.9800 . ?
C9 H9A 0.9800 . ?
C9 H9B 0.9800 . ?
C9 H9C 0.9800 . ?
C10 H10A 0.9800 . ?
C10 H10B 0.9800 . ?
C10 H10C 0.9800 . ?
B1 B2 1.846(11) . ?
B1 Os1 2.305(7) . ?
B1 H1A 1.13(4) . ?
B1 H1B 1.12(4) . ?
B1 H1C 1.16(2) . ?
B1 H12 1.19(4) . ?
B2 B3 1.826(12) . ?
B2 Os1 2.146(7) . ?
B2 H12 1.17(4) . ?
B2 H2A 1.13(4) . ?
B2 H23 1.17(4) . ?
B3 B4 1.851(13) . ?
B3 Os1 2.150(7) . ?
B3 H23 1.17(4) . ?
B3 H3A 1.11(4) . ?
B3 H34 1.15(4) . ?
B4 Os1 2.300(7) . ?
B4 H34 1.19(4) . ?
B4 H4A 1.13(4) . ?
B4 H4B 1.14(4) . ?
B4 H4C 1.17(2) . ?
Os1 H1C 1.53(10) . ?
Os1 H4C 1.56(10) . ?

loop_
_geom_torsion_atom_site_label_1
_geom_torsion_atom_site_label_2
_geom_torsion_atom_site_label_3
_geom_torsion_atom_site_label_4
_geom_torsion
_geom_torsion_site_symmetry_1
_geom_torsion_site_symmetry_2
_geom_torsion_site_symmetry_3
_geom_torsion_site_symmetry_4
_geom_torsion_publ_flag
C5 C1 C2 C3 -1.2(6) . . . . ?
C6 C1 C2 C3 172.0(5) . . . . ?
Os1 C1 C2 C3 -63.1(3) . . . . ?
C5 C1 C2 C7 -175.9(5) . . . . ?
C6 C1 C2 C7 -2.6(9) . . . . ?
Os1 C1 C2 C7 122.3(6) . . . . ?
C5 C1 C2 Os1 61.8(3) . . . . ?
C6 C1 C2 Os1 -124.9(5) . . . . ?
C1 C2 C3 C4 0.7(6) . . . . ?
C7 C2 C3 C4 175.4(5) . . . . ?
Os1 C2 C3 C4 -61.9(3) . . . . ?
C1 C2 C3 C8 -175.0(5) . . . . ?
C7 C2 C3 C8 -0.3(8) . . . . ?
Os1 C2 C3 C8 122.3(5) . . . . ?
C1 C2 C3 Os1 62.6(3) . . . . ?
C7 C2 C3 Os1 -122.7(5) . . . . ?
C2 C3 C4 C5 0.1(5) . . . . ?
C8 C3 C4 C5 175.8(5) . . . . ?
Os1 C3 C4 C5 -61.8(3) . . . . ?
C2 C3 C4 C9 -175.9(5) . . . . ?
C8 C3 C4 C9 -0.2(8) . . . . ?
Os1 C3 C4 C9 122.3(5) . . . . ?
C2 C3 C4 Os1 61.9(3) . . . . ?
C8 C3 C4 Os1 -122.5(5) . . . . ?
C3 C4 C5 C1 -0.9(5) . . . . ?
C9 C4 C5 C1 175.1(5) . . . . ?
Os1 C4 C5 C1 -63.5(3) . . . . ?
C3 C4 C5 C10 -173.9(5) . . . . ?
C9 C4 C5 C10 2.1(8) . . . . ?
Os1 C4 C5 C10 123.4(6) . . . . ?
C3 C4 C5 Os1 62.6(3) . . . . ?
C9 C4 C5 Os1 -121.4(5) . . . . ?
C2 C1 C5 C4 1.3(5) . . . . ?
C6 C1 C5 C4 -171.9(5) . . . . ?
Os1 C1 C5 C4 63.7(3) . . . . ?
C2 C1 C5 C10 174.5(5) . . . . ?
C6 C1 C5 C10 1.2(9) . . . . ?
Os1 C1 C5 C10 -123.1(5) . . . . ?
C2 C1 C5 Os1 -62.4(3) . . . . ?
C6 C1 C5 Os1 124.3(6) . . . . ?
Os1 B1 B2 B3 -51.1(4) . . . . ?
B1 B2 B3 B4 1.3(7) . . . . ?
Os1 B2 B3 B4 -52.5(4) . . . . ?
B1 B2 B3 Os1 53.8(4) . . . . ?
B2 B3 B4 Os1 49.9(4) . . . . ?
